data_1100512
loop_
_publ_author_name
'Riese, Ulrike'
'Faza, Naim'
'Massa, Werner'
'Harms, Klaus'
'Breyhan, Thees'
'Knochel, Paul'
'Ensling, J\"urgen'
'Ksenofontov, Vadim'
'G\"utlich, Philipp'
'Dehnicke, Kurt'

_publ_section_title
;
 Phosphoraneiminato Complexes of Manganese and Cobalt with Heterocubane
 Structure
;
_journal_coden_ASTM ZAACAB
_journal_issue 9
_journal_name_full
;
 Zeitschrift fuer Anorganische und Allgemeine Chemie
;
_journal_page_first 1494
_journal_page_last 1499
_journal_paper_doi 10.1002/(sici)1521-3749(199909)625:9<1494::aid-zaac1494>3.0.co;2-u
_journal_volume 625
_journal_year 1999
_chemical_formula_sum 'C20 H58 Br5 Cl4 Co4 N12 P3'
_space_group_IT_number 14
_symmetry_cell_setting monoclinic
_symmetry_space_group_name_Hall '-P 2ybc'
_symmetry_space_group_name_H-M 'P 1 21/c 1'
_cell_angle_alpha 90
_cell_angle_beta 91.455(7)
_cell_angle_gamma 90
_cell_formula_units_Z 4
_cell_length_a 12.1825(7)
_cell_length_b 16.2092(15)
_cell_length_c 24.0639(14)
_cod_original_sg_symbol_H-M 'P 21/c'
_cod_database_code 1100512

loop_
_symmetry_equiv_pos_site_id
_symmetry_equiv_pos_as_xyz
1 x,y,z
2 x,1/2-y,1/2+z
3 -x,-y,-z
4 -x,-1/2+y,-1/2-z

loop_
_atom_site_label
_atom_site_type_symbol
_atom_site_fract_x
_atom_site_fract_y
_atom_site_fract_z
Co1 Co 0.78554(13) 0.67187(10) 0.24302(6)
P1 P 0.5259(3) 0.6741(2) 0.22931(12)
N1 N 0.6418(8) 0.6715(6) 0.1995(3)
Br1 Br 0.81565(13) 0.65578(9) 0.33930(5)
Co2 Co 0.71868(13) 0.75367(10) 0.14819(6)
P2 P 0.9491(3) 0.81792(19) 0.21696(12)
N2 N 0.8661(7) 0.7498(6) 0.1929(3)
Br2 Br 0.63882(13) 0.87901(9) 0.12011(6)
Co3 Co 0.90848(13) 0.66749(11) 0.13368(6)
P3 P 0.7538(3) 0.6520(2) 0.02632(12)
N3 N 0.7626(7) 0.6635(6) 0.0929(3)
Br3 Br 1.08357(12) 0.64158(12) 0.09954(7)
Br4 Br 0.57939(12) 0.46783(8) 0.11829(5)
Co4 Co 0.68088(13) 0.58626(10) 0.14237(6)
Br5 Br 0.85775(11) 0.54115(8) 0.19578(5)
N4 N 0.5283(9) 0.6091(6) 0.2819(4)
N5 N 0.5002(8) 0.7675(7) 0.2529(4)
N6 N 0.4192(8) 0.6515(7) 0.1900(4)
N7 N 0.8954(8) 0.8980(6) 0.2482(4)
N8 N 1.0299(8) 0.7760(5) 0.2650(4)
N9 N 1.0235(8) 0.8550(7) 0.1666(4)
N10 N 0.7627(9) 0.5554(7) 0.0110(4)
N11 N 0.6395(9) 0.6891(8) 0.0005(4)
N12 N 0.8504(9) 0.7000(9) -0.0065(4)
C1 C 0.5768(13) 0.5268(10) 0.2807(6)
H1 H 0.62980 0.52080 0.31180
H2 H 0.61430 0.51900 0.24550
H3 H 0.51880 0.48530 0.28400
C2 C 0.4656(18) 0.6249(13) 0.3329(7)
H4 H 0.51450 0.61940 0.36570
H5 H 0.40550 0.58500 0.33520
H6 H 0.43530 0.68090 0.33160
C3 C 0.3915(13) 0.8013(12) 0.2598(8)
H7 H 0.38620 0.82470 0.29710
H8 H 0.33670 0.75750 0.25470
H9 H 0.37780 0.84470 0.23200
C4 C 0.5864(11) 0.8175(8) 0.2751(5)
H10 H 0.56640 0.87580 0.27120
H11 H 0.65380 0.80670 0.25490
H12 H 0.59860 0.80440 0.31450
C5 C 0.3535(12) 0.5788(10) 0.1973(7)
H13 H 0.27560 0.59390 0.19610
H14 H 0.37210 0.55360 0.23330
H15 H 0.36800 0.53930 0.16750
C6 C 0.3853(13) 0.7030(12) 0.1436(6)
H16 H 0.38420 0.67030 0.10940
H17 H 0.43710 0.74890 0.14010
H18 H 0.31170 0.72490 0.15000
C7 C 0.8431(11) 0.8927(9) 0.3024(5)
H19 H 0.87940 0.93100 0.32850
H20 H 0.84970 0.83630 0.31670
H21 H 0.76530 0.90740 0.29810
C8 C 0.8772(13) 0.9766(8) 0.2205(6)
H22 H 0.88830 1.02150 0.24730
H23 H 0.80190 0.97870 0.20520
H24 H 0.92900 0.98260 0.19030
C9 C 1.0746(11) 0.6940(8) 0.2594(5)
H25 H 1.07290 0.66570 0.29540
H26 H 1.15050 0.69770 0.24720
H27 H 1.03050 0.66310 0.23190
C10 C 1.0811(11) 0.8219(9) 0.3127(5)
H28 H 1.06340 0.79420 0.34760
H29 H 1.05270 0.87840 0.31310
H30 H 1.16100 0.82310 0.30880
C11 C 0.9801(13) 0.8694(12) 0.1107(5)
H31 H 0.98810 0.92790 0.10130
H32 H 0.90230 0.85420 0.10870
H33 H 1.02080 0.83580 0.08430
C12 C 1.1292(12) 0.8926(10) 0.1772(6)
H34 H 1.18300 0.86880 0.15220
H35 H 1.15260 0.88230 0.21590
H36 H 1.12390 0.95220 0.17080
C13 C 0.6957(14) 0.5156(12) -0.0328(7)
H37 H 0.74300 0.48280 -0.05650
H38 H 0.65790 0.55790 -0.05520
H39 H 0.64130 0.47960 -0.01580
C14 C 0.8423(13) 0.499(1) 0.0349(6)
H40 H 0.88280 0.47230 0.00520
H41 H 0.80450 0.45690 0.05660
H42 H 0.89370 0.52940 0.05930
C15 C 0.6248(15) 0.7226(14) -0.0563(6)
H43 H 0.56910 0.69020 -0.07680
H44 H 0.69460 0.71960 -0.07560
H45 H 0.60080 0.78020 -0.05430
C16 C 0.5360(12) 0.6804(11) 0.0284(6)
H46 H 0.50200 0.73480 0.03240
H47 H 0.54910 0.65590 0.06520
H48 H 0.48690 0.64460 0.00630
C17 C 0.9268(14) 0.6588(14) -0.0456(6)
H49 H 0.91870 0.68400 -0.08250
H50 H 0.90890 0.59990 -0.04820
H51 H 1.00260 0.66540 -0.03180
C18 C 0.8599(16) 0.7887(13) -0.0047(6)
H52 H 0.93430 0.80390 0.00790
H53 H 0.80660 0.81110 0.02120
H54 H 0.84530 0.81140 -0.04190
Cl1 Cl 1.2811(9) 0.7721(7) 0.4324(4)
Cl2 Cl 1.1223(13) 0.6421(10) 0.4178(7)
Cl3? Cl 1.209(3) 0.613(2) 0.4035(9)
Cl4? Cl 1.255(6) 0.774(3) 0.479(5)
C19 C 1.226(3) 0.6840(14) 0.4515(13)
H55 H 1.28600 0.64260 0.45220
H56 H 1.20350 0.69120 0.49040
H57? H 1.15280 0.67810 0.46790
H58? H 1.27450 0.65120 0.47670
Cl5 Cl 0.8459(9) 0.5037(5) 0.4778(4)
Cl6 Cl 0.6290(13) 0.4508(8) 0.4414(4)
C20 C 0.7156(13) 0.5204(15) 0.4593(9)
H59 H 0.68290 0.55020 0.49070
H60 H 0.71700 0.56000 0.42800
C21? C 0.596(4) 0.499(3) 0.485(3)
H61? H 0.54370 0.50920 0.45330
H62? H 0.58330 0.54350 0.51160
Cl7? Cl 0.545(3) 0.417(2) 0.5149(13)
Cl8? Cl 0.7156(13) 0.5204(15) 0.4593(9)

loop_
_atom_type_symbol
_atom_type_radius_bond
C 0.68
H 0.23
Br 1.21
Cl 0.99
Co 1.16
N 0.68
P 1.05
